data_2016471
loop_
_publ_author_name
'Lutz, Martin'
'Spek, Anthony L.'
'Geer, Erwin P. L. van der'
'Koten, Gerard van'
'Klein Gebbink, Robertus J. M.'

_publ_section_title
;
 Multipole refinement of 2-(indol-3-yl)-1,1,3,3-tetramethylthiouronium
 nitrate
;
_journal_coeditor_code TR3035
_journal_issue 2
_journal_name_full 'Acta Crystallographica Section C'
_journal_page_first o87
_journal_page_last o90
_journal_paper_doi 10.1107/S0108270108000668
_journal_volume 64
_journal_year 2008
_chemical_formula_iupac 'C13 H18 N3 S +, N O3 -'
_chemical_formula_moiety 'C13 H18 N3 S +, N O3 -'
_chemical_formula_sum 'C13 H18 N4 O3 S'
_chemical_formula_weight 310.37
_chemical_name_systematic
;
2-(indol-3-yl)-1,1,3,3-tetramethylthiouronium nitrate
;
_space_group_IT_number 61
_symmetry_cell_setting orthorhombic
_symmetry_space_group_name_Hall '-P 2ac 2ab'
_symmetry_space_group_name_H-M 'P b c a'
_cell_angle_alpha 90.000
_cell_angle_beta 90.000
_cell_angle_gamma 90.000
_cell_formula_units_Z 8
_cell_length_a 12.464430(10)
_cell_length_b 11.02991(7)
_cell_length_c 21.60929(4)
_cell_measurement_reflns_used 43746
_cell_measurement_temperature 110(2)
_cell_measurement_theta_max 45.00
_cell_measurement_theta_min 1.88
_cell_volume 2970.88(2)
_computing_cell_refinement 'PEAKREF (Schreurs, 2005)'
_computing_data_collection 'COLLECT (Nonius, 1999)'
_computing_data_reduction 'EVAL15 (Xian <i>et al.</i>,  2006) and SADABS (Sheldrick, 2006)'
_computing_molecular_graphics 'XD (Koritsanszky <i>et al.</i>,  2003) and PLATON (Spek, 2003)'
_computing_publication_material 'XD (Koritsanszky <i>et al.</i>,  2003)'
_computing_structure_refinement 'XD (Koritsanszky <i>et al.</i>,  2003)'
_computing_structure_solution 'SHELXS97 (Sheldrick, 2008)'
_diffrn_measured_fraction_theta_full 1.000
_diffrn_measured_fraction_theta_max 1.000
_diffrn_measurement_device 'Nonius KappaCCD'
_diffrn_measurement_method '\f and \w'
_diffrn_radiation_type MoK\a
_diffrn_radiation_wavelength 0.71073
_diffrn_reflns_av_R_equivalents 0.0340
_diffrn_reflns_limit_h_max 24
_diffrn_reflns_limit_h_min -24
_diffrn_reflns_limit_k_max 21
_diffrn_reflns_limit_k_min -21
_diffrn_reflns_limit_l_max 42
_diffrn_reflns_limit_l_min -42
_diffrn_reflns_number 247693
_diffrn_reflns_theta_full 44.99
_diffrn_reflns_theta_max 44.99
_exptl_absorpt_coefficient_mu 0.234
_exptl_absorpt_correction_T_max 0.943
_exptl_absorpt_correction_T_min 0.744
_exptl_absorpt_correction_type multi-scan
_exptl_absorpt_process_details '(SADABS; Sheldrick, 2006)'
_exptl_crystal_colour colourless
_exptl_crystal_density_diffrn 1.388
_exptl_crystal_description block
_exptl_crystal_F_000 1312
_exptl_crystal_size_max 0.36
_exptl_crystal_size_mid 0.24
_exptl_crystal_size_min 0.24
_refine_diff_density_max 0.338
_refine_diff_density_min -0.291
_refine_ls_extinction_method none
_refine_ls_goodness_of_fit_ref 2.0292
_refine_ls_hydrogen_treatment constr
_refine_ls_matrix_type full
_refine_ls_number_parameters 570
_refine_ls_number_reflns 9926
_refine_ls_number_restraints 0
_refine_ls_R_factor_all 0.0381
_refine_ls_R_factor_gt 0.0195
_refine_ls_shift/su_max 0.0000
_refine_ls_structure_factor_coef F
_refine_ls_weighting_details
;
     calc w1 = 1/[s^2^(Fo)]
;
_refine_ls_weighting_scheme calc
_refine_ls_wR_factor_ref 0.0107
_reflns_number_observed 9924
_reflns_number_total 12242
_reflns_observed_criterion I>2\s(I)
_cod_data_source_file tr3035.cif
_cod_data_source_block I
_cod_database_code 2016471
_cod_database_fobs_code 2016471

loop_
_symmetry_equiv_pos_site_id
_symmetry_equiv_pos_as_xyz
1 +X,+Y,+Z
2 1/2-X,-Y,1/2+Z
3 1/2+X,1/2-Y,-Z
4 -X,1/2+Y,1/2-Z
5 -X,-Y,-Z
6 1/2+X,+Y,1/2-Z
7 1/2-X,1/2+Y,+Z
8 +X,1/2-Y,1/2+Z

loop_
_atom_site_aniso_label
_atom_site_aniso_U_11
_atom_site_aniso_U_22
_atom_site_aniso_U_33
_atom_site_aniso_U_12
_atom_site_aniso_U_13
_atom_site_aniso_U_23
S1 0.02199(3) 0.01192(2) 0.01145(2) 0.00257(2) 0.00118(2) 0.00074(2)
O1 0.0324(2) 0.0494(3) 0.01675(19) -0.0197(2) 0.00656(17) -0.0094(2)
O2 0.0455(3) 0.0338(3) 0.01623(18) -0.0166(2) 0.00793(19) -0.00173(17)
O3 0.0413(3) 0.0386(3) 0.0239(2) -0.0227(3) 0.0010(2) 0.0026(2)
N1 0.01562(12) 0.02088(15) 0.01103(11) -0.00073(12) 0.00253(10) 0.00176(11)
N2 0.01591(12) 0.01737(13) 0.01071(11) 0.00155(11) 0.00046(10) 0.00056(10)
N3 0.01528(12) 0.01361(12) 0.01461(12) 0.00191(11) 0.00017(10) 0.00201(10)
N4 0.01674(13) 0.02013(16) 0.01341(14) -0.00248(12) 0.00301(11) -0.00085(12)
C1 0.01722(12) 0.01748(13) 0.01277(11) -0.00200(11) 0.00122(10) 0.00249(10)
C2 0.01617(11) 0.01470(12) 0.01016(10) 0.00044(10) 0.00110(9) 0.00082(9)
C3 0.01553(12) 0.01940(14) 0.01297(11) -0.00184(11) 0.00258(10) -0.00065(10)
C4 0.01854(13) 0.02116(15) 0.01693(13) -0.00443(12) 0.00150(11) -0.00208(12)
C5 0.02045(14) 0.02076(15) 0.01530(13) -0.00163(12) -0.00010(11) -0.00359(11)
C6 0.01798(12) 0.02045(14) 0.01098(11) 0.00144(12) 0.00079(10) -0.00213(10)
C7 0.01369(11) 0.01694(12) 0.00974(10) 0.00122(10) 0.00067(9) 0.00068(9)
C8 0.01333(10) 0.01529(11) 0.00973(10) 0.00060(10) 0.00099(9) 0.00071(9)
C9 0.01469(10) 0.01278(11) 0.00995(10) 0.00095(10) -0.00028(9) 0.00033(8)
C10 0.01995(14) 0.02767(18) 0.02065(15) 0.00707(14) 0.00415(12) 0.00228(13)
C11 0.02355(15) 0.02321(15) 0.01176(12) -0.00103(13) 0.00113(10) 0.00261(11)
C12 0.02417(15) 0.01417(13) 0.02154(14) 0.00154(12) -0.00081(12) 0.00264(11)
C13 0.01565(12) 0.02285(16) 0.02275(15) 0.00335(12) 0.00078(11) 0.00424(12)

loop_
_atom_site_label
_atom_site_fract_x
_atom_site_fract_y
_atom_site_fract_z
_atom_site_U_iso_or_equiv
_atom_site_occupancy
S1 0.585023(5) 0.513021(6) 0.597567(3) 0.015 1.0000
O1 0.85945(5) 0.42997(7) 0.34113(2) 0.033 1.0000
O2 0.85897(6) 0.41030(6) 0.24132(2) 0.032 1.0000
O3 0.76206(6) 0.29172(7) 0.29729(3) 0.035 1.0000
N1 0.71393(3) 0.39633(4) 0.442256(16) 0.016 1.0000
N2 0.50667(3) 0.39070(3) 0.692843(15) 0.015 1.0000
N3 0.65585(3) 0.30190(3) 0.647822(15) 0.015 1.0000
N4 0.82637(3) 0.37762(4) 0.293055(18) 0.017 1.0000
C1 0.70568(3) 0.47639(3) 0.490549(15) 0.016 1.0000
C2 0.62468(3) 0.43963(3) 0.529776(13) 0.014 1.0000
C3 0.49521(3) 0.25383(3) 0.521848(15) 0.016 1.0000
C4 0.47373(3) 0.15363(4) 0.485154(17) 0.019 1.0000
C5 0.53437(3) 0.12892(4) 0.431485(16) 0.019 1.0000
C6 0.61733(3) 0.20431(3) 0.412873(14) 0.016 1.0000
C7 0.63867(2) 0.30598(3) 0.449793(13) 0.013 1.0000
C8 0.57935(2) 0.33104(3) 0.504170(13) 0.013 1.0000
C9 0.58384(2) 0.39142(3) 0.650401(12) 0.012 1.0000
C10 0.41015(3) 0.46528(4) 0.688203(18) 0.023 1.0000
C11 0.52470(3) 0.33796(4) 0.754327(15) 0.020 1.0000
C12 0.62720(3) 0.17585(3) 0.661155(18) 0.020 1.0000
C13 0.76534(3) 0.31836(4) 0.625531(18) 0.020 1.0000
H1 0.76532 0.40375 0.40739 0.037 1.0000
H2 0.75506 0.55465 0.49407 0.021 1.0000
H3 0.44749 0.27122 0.56193 0.023 1.0000
H4 0.41180 0.09438 0.49740 0.024 1.0000
H5 0.51699 0.05015 0.40479 0.026 1.0000
H6 0.66461 0.18822 0.37209 0.022 1.0000
H7 0.34429 0.41892 0.71186 0.034 1.0000
H8 0.42107 0.55355 0.70884 0.040 1.0000
H9 0.38462 0.47455 0.64026 0.035 1.0000
H10 0.47086 0.26235 0.76208 0.024 1.0000
H11 0.51027 0.40979 0.78716 0.024 1.0000
H12 0.60488 0.30861 0.75941 0.022 1.0000
H13 0.66836 0.14199 0.70063 0.028 1.0000
H14 0.65067 0.12131 0.62037 0.025 1.0000
H15 0.54109 0.16620 0.66814 0.022 1.0000
H16 0.78630 0.41398 0.62487 0.021 1.0000
H17 0.77566 0.28143 0.57986 0.028 1.0000
H18 0.81991 0.27195 0.65651 0.030 1.0000

loop_
_atom_type_symbol
_atom_type_description
_atom_type_scat_dispersion_real
_atom_type_scat_dispersion_imag
_atom_type_scat_source
S S 0.1246 0.1234 'International Tables Vol C Tables 4.2.6.8 and 6.1.1.4'
O O 0.0106 0.0060 'International Tables Vol C Tables 4.2.6.8 and 6.1.1.4'
N N 0.0061 0.0033 'International Tables Vol C Tables 4.2.6.8 and 6.1.1.4'
C C 0.0033 0.0016 'International Tables Vol C Tables 4.2.6.8 and 6.1.1.4'
H H 0.0000 0.0000 'International Tables Vol C Tables 4.2.6.8 and 6.1.1.4'

loop_
_geom_angle_atom_site_label_1
_geom_angle_atom_site_label_2
_geom_angle_atom_site_label_3
_geom_angle_site_symmetry_1
_geom_angle_site_symmetry_2
_geom_angle_site_symmetry_3
_geom_angle
_geom_angle_publ_flag
C2 S1 C9 1_555 1_555 1_555 101.142(14) yes
C1 N1 C7 1_555 1_555 1_555 108.95(3) ?
C1 N1 H1 1_555 1_555 1_555 125.0 ?
C7 N1 H1 1_555 1_555 1_555 126.1 ?
C9 N2 C10 1_555 1_555 1_555 123.05(3) ?
C9 N2 C11 1_555 1_555 1_555 121.08(3) ?
C10 N2 C11 1_555 1_555 1_555 114.29(3) ?
C9 N3 C12 1_555 1_555 1_555 122.00(3) ?
C9 N3 C13 1_555 1_555 1_555 123.41(3) ?
C12 N3 C13 1_555 1_555 1_555 114.29(3) ?
O1 N4 O2 1_555 1_555 1_555 120.17(5) ?
O1 N4 O3 1_555 1_555 1_555 119.99(5) ?
O2 N4 O3 1_555 1_555 1_555 119.83(5) ?
N1 C1 C2 1_555 1_555 1_555 109.48(3) ?
N1 C1 H2 1_555 1_555 1_555 122.3 ?
C2 C1 H2 1_555 1_555 1_555 128.2 ?
S1 C2 C1 1_555 1_555 1_555 125.94(3) ?
S1 C2 C8 1_555 1_555 1_555 126.81(2) ?
C1 C2 C8 1_555 1_555 1_555 107.25(3) ?
C4 C3 C8 1_555 1_555 1_555 118.18(3) ?
C4 C3 H3 1_555 1_555 1_555 120.0 ?
C8 C3 H3 1_555 1_555 1_555 121.9 ?
C3 C4 C5 1_555 1_555 1_555 121.38(3) ?
C3 C4 H4 1_555 1_555 1_555 119.7 ?
C5 C4 H4 1_555 1_555 1_555 118.9 ?
C4 C5 C6 1_555 1_555 1_555 121.48(3) ?
C4 C5 H5 1_555 1_555 1_555 119.6 ?
C6 C5 H5 1_555 1_555 1_555 118.9 ?
C5 C6 C7 1_555 1_555 1_555 117.14(3) ?
C5 C6 H6 1_555 1_555 1_555 123.2 ?
C7 C6 H6 1_555 1_555 1_555 119.7 ?
N1 C7 C6 1_555 1_555 1_555 129.82(3) ?
N1 C7 C8 1_555 1_555 1_555 108.20(3) ?
C6 C7 C8 1_555 1_555 1_555 121.98(3) ?
C2 C8 C3 1_555 1_555 1_555 134.06(3) ?
C2 C8 C7 1_555 1_555 1_555 106.10(3) ?
C3 C8 C7 1_555 1_555 1_555 119.84(3) ?
S1 C9 N2 1_555 1_555 1_555 117.25(3) yes
S1 C9 N3 1_555 1_555 1_555 122.03(2) yes
N2 C9 N3 1_555 1_555 1_555 120.72(3) yes
N2 C10 H7 1_555 1_555 1_555 108.8 ?
N2 C10 H8 1_555 1_555 1_555 112.1 ?
N2 C10 H9 1_555 1_555 1_555 111.0 ?
H7 C10 H8 1_555 1_555 1_555 108.9 ?
H7 C10 H9 1_555 1_555 1_555 105.6 ?
H8 C10 H9 1_555 1_555 1_555 110.2 ?
N2 C11 H10 1_555 1_555 1_555 110.5 ?
N2 C11 H11 1_555 1_555 1_555 106.2 ?
N2 C11 H12 1_555 1_555 1_555 111.1 ?
H10 C11 H11 1_555 1_555 1_555 111.1 ?
H10 C11 H12 1_555 1_555 1_555 109.5 ?
H11 C11 H12 1_555 1_555 1_555 108.3 ?
N3 C12 H13 1_555 1_555 1_555 112.0 ?
N3 C12 H14 1_555 1_555 1_555 107.2 ?
N3 C12 H15 1_555 1_555 1_555 111.1 ?
H13 C12 H14 1_555 1_555 1_555 108.7 ?
H13 C12 H15 1_555 1_555 1_555 109.3 ?
H14 C12 H15 1_555 1_555 1_555 108.5 ?
N3 C13 H16 1_555 1_555 1_555 110.5 ?
N3 C13 H17 1_555 1_555 1_555 111.6 ?
N3 C13 H18 1_555 1_555 1_555 109.0 ?
H16 C13 H17 1_555 1_555 1_555 109.1 ?
H16 C13 H18 1_555 1_555 1_555 108.4 ?
H17 C13 H18 1_555 1_555 1_555 108.3 ?

loop_
_geom_bond_atom_site_label_1
_geom_bond_atom_site_label_2
_geom_bond_site_symmetry_1
_geom_bond_site_symmetry_2
_geom_bond_distance
_geom_bond_publ_flag
S1 C2 1_555 1_555 1.7452(3) yes
S1 C9 1_555 1_555 1.7614(3) yes
O1 N4 1_555 1_555 1.2580(6) ?
O2 N4 1_555 1_555 1.2429(5) ?
O3 N4 1_555 1_555 1.2444(6) ?
N1 C1 1_555 1_555 1.3709(5) ?
N1 C7 1_555 1_555 1.3783(5) ?
N1 H1 1_555 1_555 0.99 ?
N2 C9 1_555 1_555 1.3291(4) yes
N2 C10 1_555 1_555 1.4608(5) ?
N2 C11 1_555 1_555 1.4677(4) ?
N3 C9 1_555 1_555 1.3355(4) yes
N3 C12 1_555 1_555 1.4641(5) ?
N3 C13 1_555 1_555 1.4586(5) ?
C1 C2 1_555 1_555 1.3792(4) ?
C1 H2 1_555 1_555 1.06 ?
C2 C8 1_555 1_555 1.4353(4) ?
C3 C4 1_555 1_555 1.3863(5) ?
C3 C8 1_555 1_555 1.4039(4) ?
C3 H3 1_555 1_555 1.07 ?
C4 C5 1_555 1_555 1.4109(5) ?
C4 H4 1_555 1_555 1.05 ?
C5 C6 1_555 1_555 1.3866(5) ?
C5 H5 1_555 1_555 1.07 ?
C6 C7 1_555 1_555 1.4017(5) ?
C6 H6 1_555 1_555 1.08 ?
C7 C8 1_555 1_555 1.4156(4) ?
C10 H7 1_555 1_555 1.09 ?
C10 H8 1_555 1_555 1.08 ?
C10 H9 1_555 1_555 1.09 ?
C11 H10 1_555 1_555 1.08 ?
C11 H11 1_555 1_555 1.08 ?
C11 H12 1_555 1_555 1.06 ?
C12 H13 1_555 1_555 1.06 ?
C12 H14 1_555 1_555 1.11 ?
C12 H15 1_555 1_555 1.09 ?
C13 H16 1_555 1_555 1.09 ?
C13 H17 1_555 1_555 1.08 ?
C13 H18 1_555 1_555 1.08 ?

loop_
_geom_hbond_atom_site_label_D
_geom_hbond_atom_site_label_H
_geom_hbond_atom_site_label_A
_geom_hbond_distance_DH
_geom_hbond_distance_HA
_geom_hbond_distance_DA
_geom_hbond_angle_DHA
N1 H1 O1 0.99 1.87 2.8642(7) 176

loop_
_geom_torsion_atom_site_label_1
_geom_torsion_atom_site_label_2
_geom_torsion_atom_site_label_3
_geom_torsion_atom_site_label_4
_geom_torsion
_geom_torsion_publ_flag
C9 S1 C2 C1 -130.40(3) no
C9 S1 C2 C8 50.03(3) no
C2 S1 C9 N2 -142.61(3) yes
C2 S1 C9 N3 36.25(3) yes
C7 N1 C1 C2 -0.40(4) no
C1 N1 C7 C6 -179.36(3) no
C1 N1 C7 C8 1.13(4) no
C10 N2 C9 S1 16.08(5) yes
C10 N2 C9 N3 -162.79(3) no
C11 N2 C9 S1 -148.75(3) yes
C11 N2 C9 N3 32.38(5) no
C12 N3 C9 S1 -142.67(3) yes
C12 N3 C9 N2 36.16(5) no
C13 N3 C9 S1 30.69(5) yes
C13 N3 C9 N2 -150.49(3) no
N1 C1 C2 S1 179.87(3) no
N1 C1 C2 C8 -0.49(4) no
S1 C2 C8 C3 0.90(5) no
S1 C2 C8 C7 -179.21(2) no
C1 C2 C8 C3 -178.74(4) no
C1 C2 C8 C7 1.15(4) no
C8 C3 C4 C5 0.12(5) no
C4 C3 C8 C2 -179.46(4) no
C4 C3 C8 C7 0.67(5) no
C3 C4 C5 C6 -0.58(6) no
C4 C5 C6 C7 0.22(5) no
C5 C6 C7 N1 -178.87(4) no
C5 C6 C7 C8 0.58(5) no
N1 C7 C8 C2 -1.40(3) no
N1 C7 C8 C3 178.51(3) no
C6 C7 C8 C2 179.05(3) no
C6 C7 C8 C3 -1.04(5) no
